data_1528025
loop_
_publ_author_name
'Schobinger-Papamantellos, P.'
'Brabers, J.H.V.J.'
'de Boer, F.R.'
'Buschow, K.H.J.'

_publ_section_title
;
 Magnetic properties of of rare earth-maganese compounds of the type R Mn
 Si2
;
_journal_name_full 'Journal of Alloys Compd.'
_journal_page_first 23
_journal_page_last 28
_journal_volume 203
_journal_year 1994
_chemical_formula_sum 'Ce Mn Si2'
_space_group_IT_number 63
_symmetry_space_group_name_Hall '-C 2c 2'
_symmetry_space_group_name_H-M 'C m c m'
_cell_angle_alpha 90
_cell_angle_beta 90
_cell_angle_gamma 90
_cell_formula_units_Z 4
_cell_length_a 4.1034
_cell_length_b 17.489
_cell_length_c 4.0267
_cell_volume 288.974
_citation_journal_id_ASTM JALCEU
_cod_data_source_file Schobinger-Papamantellos_JALCEU_1994_300.cif
_cod_data_source_block Ce1Mn1Si2
_cod_original_cell_volume 288.9736
_cod_original_formula_sum 'Ce1 Mn1 Si2'
_cod_database_code 1528025

loop_
_symmetry_equiv_pos_as_xyz
x,y,z
-x,-y,z+1/2
x,-y,-z
-x,y,-z+1/2
-x,-y,-z
x,y,-z-1/2
-x,y,z
x,-y,z-1/2
x+1/2,y+1/2,z
-x+1/2,-y+1/2,z+1/2
x+1/2,-y+1/2,-z
-x+1/2,y+1/2,-z+1/2
-x+1/2,-y+1/2,-z
x+1/2,y+1/2,-z-1/2
-x+1/2,y+1/2,z
x+1/2,-y+1/2,z-1/2

loop_
_atom_site_label
_atom_site_type_symbol
_atom_site_fract_x
_atom_site_fract_y
_atom_site_fract_z
_atom_site_occupancy
_atom_site_U_iso_or_equiv
Si1 Si 0 0.465 0.25 1 0.0
Ce1 Ce 0 0.1013 0.25 1 0.0
Si2 Si 0 0.3246 0.25 1 0.0
Mn1 Mn 0 0.751 0.25 1 0.0
